data_7128648
loop_
_publ_author_name
'Liao, Guanming'
'Zhang, Jia'
'Zheng, Xiaoyan'
'Jia, Xiaodi'
'Xu, Jialiang'
'Zhao, Fenggui'
'Wang, Nan'
'Liu, Kanglei'
'Chen, Pangkuan'
'Yin, Xiaodong'

_publ_section_title
;
 Crystallization-induced emission enhancement of highly electron-deficient
 dicyanomethylene-bridged triarylboranes.
;
_journal_issue 64
_journal_name_full 'Chemical communications (Cambridge, England)'
_journal_page_first 7926
_journal_page_last 7929
_journal_paper_doi 10.1039/d1cc03311e
_journal_volume 57
_journal_year 2021
_chemical_formula_moiety 'C26 H12 B F9 O'
_chemical_formula_sum 'C26 H12 B F9 O'
_chemical_formula_weight 522.17
_space_group_crystal_system triclinic
_space_group_IT_number 2
_space_group_name_Hall '-P 1'
_space_group_name_H-M_alt 'P -1'
_atom_sites_solution_hydrogens geom
_atom_sites_solution_primary dual
_audit_creation_date 2020-05-01
_audit_creation_method
;
Olex2 1.2
(compiled 2018.05.29 svn.r3508 for OlexSys, GUI svn.r5506)
;
_audit_update_record
;
2021-05-06 deposited with the CCDC.	2021-07-13 downloaded from the CCDC.
;
_cell_angle_alpha 85.630(3)
_cell_angle_beta 77.392(2)
_cell_angle_gamma 77.652(3)
_cell_formula_units_Z 2
_cell_length_a 8.2738(5)
_cell_length_b 8.7041(6)
_cell_length_c 15.6890(10)
_cell_measurement_reflns_used 3495
_cell_measurement_temperature 180(2)
_cell_measurement_theta_max 26.04
_cell_measurement_theta_min 2.40
_cell_volume 1076.59(12)
_computing_molecular_graphics 'Olex2 (Dolomanov et al., 2009)'
_computing_publication_material 'Olex2 (Dolomanov et al., 2009)'
_computing_structure_refinement 'ShelXL (Sheldrick, 2015)'
_computing_structure_solution 'ShelXT (Sheldrick, 2015)'
_diffrn_ambient_temperature 180.0
_diffrn_measured_fraction_theta_full 0.996
_diffrn_measured_fraction_theta_max 0.995
_diffrn_measurement_device_type 'Bruker APEX-II CCD'
_diffrn_measurement_method '\f and \w scans'
_diffrn_radiation_type MoK\a
_diffrn_radiation_wavelength 0.71073
_diffrn_reflns_av_R_equivalents 0.0427
_diffrn_reflns_av_unetI/netI 0.0595
_diffrn_reflns_Laue_measured_fraction_full 0.996
_diffrn_reflns_Laue_measured_fraction_max 0.995
_diffrn_reflns_limit_h_max 10
_diffrn_reflns_limit_h_min -10
_diffrn_reflns_limit_k_max 10
_diffrn_reflns_limit_k_min -11
_diffrn_reflns_limit_l_max 20
_diffrn_reflns_limit_l_min -20
_diffrn_reflns_number 14208
_diffrn_reflns_point_group_measured_fraction_full 0.996
_diffrn_reflns_point_group_measured_fraction_max 0.995
_diffrn_reflns_theta_full 25.242
_diffrn_reflns_theta_max 27.530
_diffrn_reflns_theta_min 2.643
_diffrn_standards_number 0
_exptl_absorpt_coefficient_mu 0.150
_exptl_absorpt_correction_T_max 0.7456
_exptl_absorpt_correction_T_min 0.5776
_exptl_absorpt_correction_type multi-scan
_exptl_absorpt_process_details
'SADABS-2016/2 (Bruker,2016/2) was used for absorption correction. wR2(int) was 0.0784 before and 0.0455 after correction. The Ratio of minimum to maximum transmission is 0.7747. The \l/2 correction factor is Not present.'
_exptl_crystal_colour 'clear light colourless'
_exptl_crystal_colour_lustre clear
_exptl_crystal_colour_modifier light
_exptl_crystal_colour_primary colourless
_exptl_crystal_density_diffrn 1.611
_exptl_crystal_description block
_exptl_crystal_F_000 524
_exptl_crystal_size_max 0.17
_exptl_crystal_size_mid 0.1
_exptl_crystal_size_min 0.06
_refine_diff_density_max 0.477
_refine_diff_density_min -0.369
_refine_diff_density_rms 0.055
_refine_ls_extinction_method none
_refine_ls_goodness_of_fit_ref 1.058
_refine_ls_hydrogen_treatment constr
_refine_ls_matrix_type full
_refine_ls_number_parameters 362
_refine_ls_number_reflns 4936
_refine_ls_number_restraints 93
_refine_ls_restrained_S_all 1.128
_refine_ls_R_factor_all 0.1098
_refine_ls_R_factor_gt 0.0546
_refine_ls_shift/su_max 0.000
_refine_ls_shift/su_mean 0.000
_refine_ls_structure_factor_coef Fsqd
_refine_ls_weighting_details 'w=1/[\s^2^(Fo^2^)+(0.0634P)^2^+0.3383P] where P=(Fo^2^+2Fc^2^)/3'
_refine_ls_weighting_scheme calc
_refine_ls_wR_factor_gt 0.1265
_refine_ls_wR_factor_ref 0.1475
_reflns_Friedel_coverage 0.000
_reflns_number_gt 2965
_reflns_number_total 4936
_reflns_threshold_expression 'I > 2\s(I)'
_cod_data_source_file d1cc03311e2.cif
_cod_data_source_block mo_191113_wsn_lgm4fbo_0m
_cod_depositor_comments 'Adding full bibliography for 7128644--7128650.cif.'
_cod_database_code 7128648
_shelx_shelxl_version_number 2018/3
_shelx_space_group_comment
;
The symmetry employed for this shelxl refinement is uniquely defined
by the following loop, which should always be used as a source of
symmetry information in preference to the above space-group names.
They are only intended as comments.
;
_shelx_estimated_absorpt_t_max 0.991
_shelx_estimated_absorpt_t_min 0.975
_olex2_refinement_description
;
1. Fixed Uiso
 At 1.2 times of:
  All C(H) groups
2. Restrained distances
 F7A-F8A \\sim F7A-F9A \\sim F8A-F9A \\sim F8-F7 \\sim F8-F9 \\sim F7-F9
 with sigma of 0.04
 C26-F7A \\sim C26-F8A \\sim C26-F9A \\sim C26-C21 \\sim C26-F8 \\sim C26-F7
\\sim C26-F9
 with sigma of 0.02
3. Rigid body (RIGU) restrains
 F7A, F8A, F9A, C26, C21
 with sigma for 1-2 distances of 0.004 and sigma for 1-3 distances of 0.004
 F8, F7, F9, C26, C21
 with sigma for 1-2 distances of 0.004 and sigma for 1-3 distances of 0.004
4. Others
 Sof(F8)=Sof(F7)=Sof(F9)=1-FVAR(1)
 Sof(F7A)=Sof(F8A)=Sof(F9A)=FVAR(1)
5.a Aromatic/amide H refined with riding coordinates:
 C20(H20), C16(H16), C9(H9), C22(H22), C14(H14), C5(H5), C2(H2), C13(H13),
 C4(H4), C11(H11), C3(H3), C12(H12)
;
_olex2_submission_original_sample_id 4FBO_BIT
_olex2_submission_special_instructions 'No special instructions were received'

loop_
_space_group_symop_operation_xyz
'x, y, z'
'-x, -y, -z'

loop_
_atom_site_label
_atom_site_type_symbol
_atom_site_fract_x
_atom_site_fract_y
_atom_site_fract_z
_atom_site_U_iso_or_equiv
_atom_site_adp_type
_atom_site_occupancy
_atom_site_site_symmetry_order
_atom_site_calc_flag
_atom_site_refinement_flags_posn
_atom_site_refinement_flags_adp
_atom_site_refinement_flags_occupancy
_atom_site_disorder_assembly
_atom_site_disorder_group
F1 F 0.48077(18) 0.1108(2) 0.79711(9) 0.0548(4) Uani 1 1 d . . . . .
F2 F 0.30295(19) 0.0896(2) 0.72077(9) 0.0591(5) Uani 1 1 d . . . . .
F3 F 0.3083(2) 0.3135(2) 0.76364(10) 0.0658(5) Uani 1 1 d . . . . .
F4 F 1.01688(19) 0.2910(3) 0.63349(10) 0.0743(6) Uani 1 1 d . . . . .
O1 O 1.0792(2) 0.1117(2) 0.92255(10) 0.0452(5) Uani 1 1 d . . . . .
F7A F 0.3928(13) 0.4085(10) 0.4163(7) 0.078(3) Uani 0.59(2) 1 d D U P A 1
F5 F 1.0502(2) 0.3146(3) 0.49588(11) 0.0801(6) Uani 1 1 d . . . . .
F6 F 1.0840(2) 0.0913(2) 0.55757(15) 0.0852(6) Uani 1 1 d . . . . .
F8A F 0.4295(8) 0.1625(9) 0.4065(5) 0.0593(15) Uani 0.59(2) 1 d D U P A 1
C18 C 0.7005(3) 0.2040(3) 0.65249(13) 0.0272(5) Uani 1 1 d . . . . .
C19 C 0.5314(3) 0.2047(3) 0.65091(13) 0.0297(5) Uani 1 1 d . . . . .
C20 C 0.4704(3) 0.2314(3) 0.57456(14) 0.0335(5) Uani 1 1 d . . . . .
H20 H 0.354644 0.232662 0.576147 0.040 Uiso 1 1 calc R . . . .
C23 C 0.8040(3) 0.2323(3) 0.57121(13) 0.0288(5) Uani 1 1 d . . . . .
C16 C 0.6430(3) 0.4447(3) 0.80206(14) 0.0309(5) Uani 1 1 d . . . . .
H16 H 0.582434 0.466178 0.756123 0.037 Uiso 1 1 calc R . . . .
C17 C 0.7546(3) 0.3030(3) 0.80371(13) 0.0293(5) Uani 1 1 d . . . . .
C15 C 0.6143(3) 0.5595(3) 0.86530(13) 0.0311(5) Uani 1 1 d . . . . .
C10 C 0.7123(3) 0.5304(3) 0.93150(13) 0.0317(5) Uani 1 1 d . . . . .
C8 C 0.8522(3) 0.2758(3) 0.87113(13) 0.0290(5) Uani 1 1 d . . . . .
C9 C 0.8320(3) 0.3886(3) 0.93088(14) 0.0333(5) Uani 1 1 d . . . . .
H9 H 0.900843 0.370559 0.973249 0.040 Uiso 1 1 calc R . . . .
C22 C 0.7442(3) 0.2569(3) 0.49428(14) 0.0320(5) Uani 1 1 d . . . . .
H22 H 0.818210 0.274146 0.440544 0.038 Uiso 1 1 calc R . . . .
F9A F 0.6262(8) 0.2726(19) 0.3425(4) 0.094(3) Uani 0.59(2) 1 d D U P A 1
C6 C 0.9634(3) -0.0135(3) 0.82889(14) 0.0319(5) Uani 1 1 d . . . . .
C1 C 0.8728(3) 0.0060(3) 0.76071(14) 0.0326(5) Uani 1 1 d . . . . .
C24 C 0.4067(3) 0.1791(3) 0.73309(15) 0.0364(6) Uani 1 1 d . . . . .
C21 C 0.5769(3) 0.2564(3) 0.49612(14) 0.0332(5) Uani 1 1 d D U . . .
C14 C 0.4918(3) 0.7004(3) 0.86598(15) 0.0369(6) Uani 1 1 d . . . . .
H14 H 0.427530 0.721588 0.821562 0.044 Uiso 1 1 calc R . . . .
C7 C 0.9739(3) 0.1239(3) 0.87741(13) 0.0336(5) Uani 1 1 d . . . . .
C25 C 0.9867(3) 0.2346(3) 0.56483(15) 0.0386(6) Uani 1 1 d . . . . .
C5 C 1.0471(3) -0.1619(3) 0.85140(15) 0.0391(6) Uani 1 1 d . . . . .
H5 H 1.108799 -0.173478 0.896734 0.047 Uiso 1 1 calc R . . . .
C2 C 0.8724(3) -0.1295(3) 0.71744(16) 0.0380(6) Uani 1 1 d . . . . .
H2 H 0.814293 -0.119440 0.670720 0.046 Uiso 1 1 calc R . . . .
C13 C 0.4651(3) 0.8062(3) 0.92979(15) 0.0423(6) Uani 1 1 d . . . . .
H13 H 0.380191 0.899056 0.930509 0.051 Uiso 1 1 calc R . . . .
C4 C 1.0415(3) -0.2926(3) 0.80872(17) 0.0445(6) Uani 1 1 d . . . . .
H4 H 1.097442 -0.393719 0.825547 0.053 Uiso 1 1 calc R . . . .
C11 C 0.6826(3) 0.6453(3) 0.99536(15) 0.0406(6) Uani 1 1 d . . . . .
H11 H 0.747625 0.628825 1.039422 0.049 Uiso 1 1 calc R . . . .
C3 C 0.9545(3) -0.2771(3) 0.74114(16) 0.0419(6) Uani 1 1 d . . . . .
H3 H 0.951450 -0.367171 0.711420 0.050 Uiso 1 1 calc R . . . .
C12 C 0.5623(4) 0.7788(3) 0.99457(16) 0.0450(7) Uani 1 1 d . . . . .
H12 H 0.543787 0.854185 1.038199 0.054 Uiso 1 1 calc R . . . .
C26 C 0.5100(3) 0.2813(3) 0.41400(15) 0.0445(6) Uani 1 1 d D U . . .
B1 B 0.7759(3) 0.1711(3) 0.73950(16) 0.0300(6) Uani 1 1 d . . . . .
F8 F 0.489(3) 0.1635(12) 0.3807(14) 0.117(6) Uani 0.41(2) 1 d D U P A 2
F7 F 0.3655(13) 0.3891(16) 0.4195(8) 0.057(3) Uani 0.41(2) 1 d D U P A 2
F9 F 0.6089(14) 0.363(3) 0.3541(9) 0.098(5) Uani 0.41(2) 1 d D U P A 2

loop_
_atom_site_aniso_label
_atom_site_aniso_U_11
_atom_site_aniso_U_22
_atom_site_aniso_U_33
_atom_site_aniso_U_23
_atom_site_aniso_U_13
_atom_site_aniso_U_12
F1 0.0414(8) 0.0935(13) 0.0318(8) 0.0198(7) -0.0098(7) -0.0240(8)
F2 0.0483(9) 0.0982(13) 0.0418(8) -0.0027(8) -0.0019(7) -0.0464(9)
F3 0.0581(11) 0.0679(12) 0.0524(10) -0.0062(8) 0.0183(8) -0.0003(9)
F4 0.0347(9) 0.1459(18) 0.0536(10) -0.0355(10) -0.0059(7) -0.0347(10)
O1 0.0406(10) 0.0589(12) 0.0391(9) -0.0002(8) -0.0224(8) -0.0029(9)
F7A 0.113(6) 0.050(3) 0.082(5) -0.004(3) -0.069(5) 0.005(3)
F5 0.0448(10) 0.1429(19) 0.0613(11) 0.0347(11) -0.0131(8) -0.0493(11)
F6 0.0275(9) 0.0770(14) 0.1479(19) -0.0204(12) -0.0187(10) 0.0030(9)
F8A 0.063(3) 0.086(3) 0.045(3) -0.0137(19) -0.028(2) -0.027(2)
C18 0.0265(11) 0.0288(13) 0.0265(11) -0.0048(9) -0.0064(9) -0.0037(9)
C19 0.0250(11) 0.0388(14) 0.0261(11) -0.0022(10) -0.0050(9) -0.0077(10)
C20 0.0236(11) 0.0488(15) 0.0305(12) -0.0041(10) -0.0085(10) -0.0082(10)
C23 0.0232(11) 0.0356(13) 0.0273(11) -0.0055(9) -0.0041(9) -0.0054(10)
C16 0.0309(12) 0.0399(14) 0.0241(11) -0.0015(10) -0.0099(9) -0.0075(10)
C17 0.0277(12) 0.0394(14) 0.0221(11) -0.0002(9) -0.0065(9) -0.0087(10)
C15 0.0331(12) 0.0373(14) 0.0252(11) -0.0008(10) -0.0049(10) -0.0133(11)
C10 0.0353(13) 0.0393(14) 0.0234(11) 0.0011(10) -0.0046(10) -0.0163(11)
C8 0.0251(11) 0.0397(14) 0.0237(11) 0.0038(9) -0.0073(9) -0.0090(10)
C9 0.0334(13) 0.0467(15) 0.0251(11) 0.0037(10) -0.0113(10) -0.0162(11)
C22 0.0292(12) 0.0416(14) 0.0234(11) -0.0031(10) -0.0009(9) -0.0073(10)
F9A 0.048(2) 0.221(9) 0.0215(16) -0.016(3) -0.0002(15) -0.046(4)
C6 0.0252(11) 0.0415(14) 0.0275(11) 0.0031(10) -0.0046(9) -0.0063(10)
C1 0.0255(11) 0.0434(15) 0.0282(12) -0.0007(10) -0.0043(9) -0.0072(10)
C24 0.0299(12) 0.0523(17) 0.0294(12) -0.0007(11) -0.0083(10) -0.0114(12)
C21 0.0310(12) 0.0440(15) 0.0255(11) -0.0023(10) -0.0094(10) -0.0057(11)
C14 0.0447(14) 0.0354(14) 0.0319(12) -0.0003(10) -0.0105(11) -0.0087(11)
C7 0.0294(12) 0.0505(16) 0.0210(11) 0.0026(10) -0.0057(10) -0.0090(11)
C25 0.0263(12) 0.0587(18) 0.0305(12) -0.0040(12) -0.0032(10) -0.0098(12)
C5 0.0351(13) 0.0442(16) 0.0352(13) 0.0067(11) -0.0077(11) -0.0043(11)
C2 0.0331(13) 0.0443(16) 0.0383(13) -0.0054(11) -0.0103(11) -0.0067(11)
C13 0.0549(16) 0.0343(15) 0.0372(13) 0.0002(11) -0.0063(12) -0.0115(12)
C4 0.0374(14) 0.0431(16) 0.0463(15) 0.0094(12) -0.0036(12) -0.0027(12)
C11 0.0561(16) 0.0436(16) 0.0287(12) -0.0029(11) -0.0125(11) -0.0202(13)
C3 0.0373(14) 0.0378(15) 0.0484(15) -0.0054(12) -0.0008(12) -0.0096(12)
C12 0.0687(19) 0.0368(15) 0.0336(13) -0.0058(11) -0.0109(13) -0.0175(14)
C26 0.0385(14) 0.067(2) 0.0294(13) -0.0009(13) -0.0122(11) -0.0095(13)
B1 0.0206(12) 0.0451(17) 0.0246(12) -0.0011(11) -0.0034(10) -0.0088(11)
F8 0.224(15) 0.061(4) 0.085(9) -0.030(5) -0.106(10) 0.014(6)
F7 0.030(3) 0.103(7) 0.036(4) 0.015(4) -0.017(3) -0.006(3)
F9 0.061(4) 0.212(13) 0.032(4) 0.053(6) -0.028(3) -0.052(6)

loop_
_atom_type_symbol
_atom_type_description
_atom_type_scat_dispersion_real
_atom_type_scat_dispersion_imag
_atom_type_scat_source
C C 0.0033 0.0016 'International Tables Vol C Tables 4.2.6.8 and 6.1.1.4'
H H 0.0000 0.0000 'International Tables Vol C Tables 4.2.6.8 and 6.1.1.4'
O O 0.0106 0.0060 'International Tables Vol C Tables 4.2.6.8 and 6.1.1.4'
B B 0.0013 0.0007 'International Tables Vol C Tables 4.2.6.8 and 6.1.1.4'
F F 0.0171 0.0103 'International Tables Vol C Tables 4.2.6.8 and 6.1.1.4'

loop_
_geom_angle_atom_site_label_1
_geom_angle_atom_site_label_2
_geom_angle_atom_site_label_3
_geom_angle
_geom_angle_site_symmetry_1
_geom_angle_site_symmetry_3
_geom_angle_publ_flag
C19 C18 C23 115.57(18) . . ?
C19 C18 B1 123.47(19) . . ?
C23 C18 B1 120.95(19) . . ?
C18 C19 C24 121.14(18) . . ?
C20 C19 C18 122.2(2) . . ?
C20 C19 C24 116.64(19) . . ?
C21 C20 C19 120.3(2) . . ?
C18 C23 C25 120.37(19) . . ?
C22 C23 C18 122.5(2) . . ?
C22 C23 C25 117.10(19) . . ?
C17 C16 C15 123.09(19) . . ?
C16 C17 C8 117.72(19) . . ?
C16 C17 B1 123.49(19) . . ?
C8 C17 B1 118.8(2) . . ?
C16 C15 C10 118.3(2) . . ?
C16 C15 C14 122.53(19) . . ?
C14 C15 C10 119.2(2) . . ?
C9 C10 C15 118.6(2) . . ?
C9 C10 C11 123.1(2) . . ?
C11 C10 C15 118.2(2) . . ?
C17 C8 C7 120.51(19) . . ?
C9 C8 C17 120.1(2) . . ?
C9 C8 C7 119.34(18) . . ?
C8 C9 C10 122.02(19) . . ?
C21 C22 C23 119.7(2) . . ?
C1 C6 C7 121.3(2) . . ?
C5 C6 C1 120.3(2) . . ?
C5 C6 C7 118.3(2) . . ?
C6 C1 B1 119.1(2) . . ?
C2 C1 C6 117.4(2) . . ?
C2 C1 B1 123.4(2) . . ?
F1 C24 F2 107.0(2) . . ?
F1 C24 F3 106.55(19) . . ?
F1 C24 C19 112.70(19) . . ?
F2 C24 F3 105.9(2) . . ?
F2 C24 C19 112.19(19) . . ?
F3 C24 C19 112.0(2) . . ?
C20 C21 C26 119.6(2) . . ?
C22 C21 C20 119.71(19) . . ?
C22 C21 C26 120.7(2) . . ?
C13 C14 C15 120.5(2) . . ?
O1 C7 C8 120.4(2) . . ?
O1 C7 C6 120.5(2) . . ?
C8 C7 C6 119.14(18) . . ?
F4 C25 F5 107.5(2) . . ?
F4 C25 F6 104.6(2) . . ?
F4 C25 C23 113.68(19) . . ?
F5 C25 F6 104.9(2) . . ?
F5 C25 C23 113.0(2) . . ?
F6 C25 C23 112.4(2) . . ?
C4 C5 C6 120.7(2) . . ?
C3 C2 C1 121.7(2) . . ?
C14 C13 C12 120.5(2) . . ?
C5 C4 C3 120.3(2) . . ?
C12 C11 C10 121.0(2) . . ?
C2 C3 C4 119.5(2) . . ?
C11 C12 C13 120.6(2) . . ?
F7A C26 F8A 104.2(6) . . ?
F7A C26 F9A 113.0(7) . . ?
F7A C26 C21 111.5(5) . . ?
F8A C26 C21 109.6(4) . . ?
F9A C26 F8A 103.1(5) . . ?
F9A C26 C21 114.4(4) . . ?
F8 C26 C21 117.7(7) . . ?
F8 C26 F7 106.7(9) . . ?
F8 C26 F9 110.6(7) . . ?
F7 C26 C21 114.2(6) . . ?
F7 C26 F9 96.6(8) . . ?
F9 C26 C21 109.0(5) . . ?
C17 B1 C18 121.3(2) . . ?
C1 B1 C18 120.5(2) . . ?
C1 B1 C17 118.25(19) . . ?

loop_
_geom_bond_atom_site_label_1
_geom_bond_atom_site_label_2
_geom_bond_distance
_geom_bond_site_symmetry_2
_geom_bond_publ_flag
F1 C24 1.326(2) . ?
F2 C24 1.327(3) . ?
F3 C24 1.331(3) . ?
F4 C25 1.309(3) . ?
O1 C7 1.221(2) . ?
F7A C26 1.303(7) . ?
F5 C25 1.313(3) . ?
F6 C25 1.330(3) . ?
F8A C26 1.369(6) . ?
C18 C19 1.403(3) . ?
C18 C23 1.409(3) . ?
C18 B1 1.603(3) . ?
C19 C20 1.384(3) . ?
C19 C24 1.500(3) . ?
C20 C21 1.381(3) . ?
C23 C22 1.387(3) . ?
C23 C25 1.497(3) . ?
C16 C17 1.376(3) . ?
C16 C15 1.409(3) . ?
C17 C8 1.442(3) . ?
C17 B1 1.541(3) . ?
C15 C10 1.428(3) . ?
C15 C14 1.414(3) . ?
C10 C9 1.407(3) . ?
C10 C11 1.415(3) . ?
C8 C9 1.368(3) . ?
C8 C7 1.492(3) . ?
C22 C21 1.380(3) . ?
F9A C26 1.304(6) . ?
C6 C1 1.415(3) . ?
C6 C7 1.493(3) . ?
C6 C5 1.389(3) . ?
C1 C2 1.405(3) . ?
C1 B1 1.539(4) . ?
C21 C26 1.494(3) . ?
C14 C13 1.362(3) . ?
C5 C4 1.376(4) . ?
C2 C3 1.384(3) . ?
C13 C12 1.405(3) . ?
C4 C3 1.389(3) . ?
C11 C12 1.360(4) . ?
C26 F8 1.246(9) . ?
C26 F7 1.343(9) . ?
C26 F9 1.368(8) . ?
